data_7235434
loop_
_publ_author_name
'Rybakiewicz, Renata'
'Tszydel, Izabela'
'Zapala, Joanna'
'Skorka, Lukasz'
'Wamil, Damian'
'Djurado, David'
'P\'ecaut, Jacques'
'Ulanski, Jacek'
'Zagorska, Malgorzata'
'Pron, Adam'

_publ_section_title
;
 New semiconducting naphthalene bisimides N-substituted with alkoxyphenyl
 groups: spectroscopic, electrochemical, structural and electrical
 properties
;
_journal_issue 27
_journal_name_full 'RSC Adv.'
_journal_page_first 14089
_journal_paper_doi 10.1039/C4RA00052H
_journal_volume 4
_journal_year 2014
_chemical_formula_sum 'C38 H38 N2 O6'
_chemical_formula_weight 618.70
_space_group_IT_number 2
_space_group_name_Hall '-P 1'
_space_group_name_H-M_alt 'P -1'
_symmetry_cell_setting triclinic
_symmetry_space_group_name_H-M 'P -1'
_atom_sites_solution_hydrogens geom
_atom_sites_solution_primary direct
_atom_sites_solution_secondary difmap
_audit_creation_method SHELXL-97
_cell_angle_alpha 89.090(11)
_cell_angle_beta 80.490(11)
_cell_angle_gamma 62.786(16)
_cell_formula_units_Z 2
_cell_length_a 8.4404(13)
_cell_length_b 8.8932(14)
_cell_length_c 24.019(3)
_cell_measurement_reflns_used 2226
_cell_measurement_temperature 150(2)
_cell_measurement_theta_max 32.6250
_cell_measurement_theta_min 3.4225
_cell_volume 1577.6(5)
_computing_cell_refinement
;
CrysAlisPro, Agilent Technologies,
Version 1.171.36.20 (release 27-06-2012 CrysAlis171 .NET)
(compiled Jul 11 2012,15:38:31)
;
_computing_data_collection
;
CrysAlisPro, Agilent Technologies,
Version 1.171.36.20 (release 27-06-2012 CrysAlis171 .NET)
(compiled Jul 11 2012,15:38:31)
;
_computing_data_reduction
;
CrysAlisPro, Agilent Technologies,
Version 1.171.36.20 (release 27-06-2012 CrysAlis171 .NET)
(compiled Jul 11 2012,15:38:31)
;
_computing_molecular_graphics 'Mercury 3.1'
_computing_publication_material 'SHELXS-97 (Sheldrick, 1990)'
_computing_structure_refinement
;
olex2.refine (L.J. Bourhis, O.V. Dolomanov, R.J. Gildea, 
J.A.K. Howard, H. Puschmann, in preparation, 2011)
;
_computing_structure_solution
;
SUPERFLIP program (Palatinus, L. & Chapuis, G. J. Appl. Cryst., 2007,
 40, 786-790)
;
_diffrn_ambient_temperature 150(2)
_diffrn_detector_area_resol_mean 15.9653
_diffrn_measured_fraction_theta_full 0.996
_diffrn_measured_fraction_theta_max 0.996
_diffrn_measurement_details
;
#__ type_ start__ end____ width___ exp.time_
  1 omega  -49.00   41.00   1.0000   20.0000
omega____ theta____ kappa____ phi______ frames
    -      -27.4364   57.0000  150.0000 90

#__ type_ start__ end____ width___ exp.time_
  2 omega  -97.00   -3.00   1.0000   20.0000
omega____ theta____ kappa____ phi______ frames
    -      -27.4364  -77.0000 -180.0000 94

#__ type_ start__ end____ width___ exp.time_
  3 omega  -90.00    0.00   1.0000   20.0000
omega____ theta____ kappa____ phi______ frames
    -      -27.4364  -77.0000  -90.0000 90

#__ type_ start__ end____ width___ exp.time_
  4 omega  -56.00   42.00   1.0000   20.0000
omega____ theta____ kappa____ phi______ frames
    -      -27.4364   77.0000   30.0000 98

#__ type_ start__ end____ width___ exp.time_
  5 omega -104.00  -73.00   1.0000   20.0000
omega____ theta____ kappa____ phi______ frames
    -      -27.4364  179.0000 -180.0000 31

#__ type_ start__ end____ width___ exp.time_
  6 omega  -96.00   -6.00   1.0000   20.0000
omega____ theta____ kappa____ phi______ frames
    -      -27.4364  -57.0000   30.0000 90

;
_diffrn_measurement_device_type 'Xcalibur, Sapphire3'
_diffrn_measurement_method '\w scans'
_diffrn_radiation_monochromator graphite
_diffrn_radiation_source 'fine-focus sealed tube'
_diffrn_radiation_type MoK\a
_diffrn_radiation_wavelength 0.71073
_diffrn_reflns_av_R_equivalents 0.0775
_diffrn_reflns_av_sigmaI/netI 0.1366
_diffrn_reflns_limit_h_max 10
_diffrn_reflns_limit_h_min -10
_diffrn_reflns_limit_k_max 11
_diffrn_reflns_limit_k_min -11
_diffrn_reflns_limit_l_max 30
_diffrn_reflns_limit_l_min -29
_diffrn_reflns_number 13926
_diffrn_reflns_theta_full 26.37
_diffrn_reflns_theta_max 26.37
_diffrn_reflns_theta_min 3.43
_exptl_absorpt_coefficient_mu 0.088
_exptl_absorpt_correction_T_max 0.9967
_exptl_absorpt_correction_T_min 0.8994
_exptl_absorpt_correction_type analytical
_exptl_absorpt_process_details
;
CrysAlisPro, Agilent Technologies,
Version 1.171.36.20 (release 27-06-2012 CrysAlis171 .NET)
(compiled Jul 11 2012,15:38:31)
Analytical numeric absorption correction using a multifaceted crystal
			model based on expressions derived by R.C. Clark & J.S. Reid.
(Clark, R. C. & Reid, J. S. (1995). Acta Cryst. A51, 887-897)
;
_exptl_crystal_colour yellow
_exptl_crystal_density_diffrn 1.302
_exptl_crystal_density_method 'not measured'
_exptl_crystal_description
; 
needle : The crystal is clearly too long to obtain satisfying results. Du to the crystal nature, it was impossible to cut it perpendicular to the needle axis. Consequently, we run an analytical absorption correction with the real dimensions. 
;
_exptl_crystal_F_000 656
_exptl_crystal_size_max 1.23
_exptl_crystal_size_mid 0.08
_exptl_crystal_size_min 0.04
_refine_diff_density_max 0.243
_refine_diff_density_min -0.249
_refine_diff_density_rms 0.056
_refine_ls_extinction_method none
_refine_ls_goodness_of_fit_ref 1.017
_refine_ls_hydrogen_treatment constr
_refine_ls_matrix_type full
_refine_ls_number_parameters 417
_refine_ls_number_reflns 6431
_refine_ls_number_restraints 0
_refine_ls_restrained_S_all 1.017
_refine_ls_R_factor_all 0.1529
_refine_ls_R_factor_gt 0.0818
_refine_ls_shift/su_max 0.000
_refine_ls_shift/su_mean 0.000
_refine_ls_structure_factor_coef Fsqd
_refine_ls_weighting_details 'calc w=1/[\s^2^(Fo^2^)+(0.0298P)^2^+0.0000P] where P=(Fo^2^+2Fc^2^)/3'
_refine_ls_weighting_scheme calc
_refine_ls_wR_factor_gt 0.1255
_refine_ls_wR_factor_ref 0.1538
_reflns_number_gt 3381
_reflns_number_total 6431
_reflns_threshold_expression >2sigma(I)
_cod_data_source_file c4ra00052h2.cif
_cod_data_source_block dd1
_cod_original_cell_volume 1577.7(4)
_cod_database_code 7235434

loop_
_symmetry_equiv_pos_as_xyz
'x, y, z'
'-x, -y, -z'

loop_
_atom_site_label
_atom_site_type_symbol
_atom_site_fract_x
_atom_site_fract_y
_atom_site_fract_z
_atom_site_U_iso_or_equiv
_atom_site_adp_type
_atom_site_occupancy
_atom_site_symmetry_multiplicity
_atom_site_calc_flag
_atom_site_refinement_flags
O2 O 0.4342(3) 0.4445(3) 0.64585(9) 0.0288(5) Uani 1 1 d .
O3 O 0.6866(3) -0.1026(2) 0.57223(8) 0.0264(5) Uani 1 1 d .
O1 O 0.9295(3) 0.6245(3) 0.41078(9) 0.0310(6) Uani 1 1 d .
O5 O 1.3452(3) 0.5702(3) 0.18427(9) 0.0296(5) Uani 1 1 d .
O4 O 1.0617(3) 0.1221(3) 0.32156(8) 0.0271(5) Uani 1 1 d .
O6 O 0.2054(3) 0.0061(3) 0.79968(8) 0.0278(5) Uani 1 1 d .
N2 N 0.5660(3) 0.1686(3) 0.61064(10) 0.0192(6) Uani 1 1 d .
N1 N 0.9967(3) 0.3737(3) 0.36596(10) 0.0183(6) Uani 1 1 d .
C8 C 0.7461(4) 0.0898(3) 0.51460(12) 0.0182(7) Uani 1 1 d .
C7 C 0.6657(4) 0.0422(4) 0.56694(12) 0.0190(7) Uani 1 1 d .
C10 C 0.9170(4) 0.0168(4) 0.41971(12) 0.0182(7) Uani 1 1 d .
H10 H 0.9774 -0.0638 0.3882 0.022 Uiso 1 1 calc R
C11 C 0.9087(4) 0.1736(3) 0.41620(11) 0.0156(6) Uani 1 1 d .
C32 C 0.3496(4) 0.0707(4) 0.65279(13) 0.0240(7) Uani 1 1 d .
H32 H 0.3244 0.0644 0.6160 0.029 Uiso 1 1 calc R
C1 C 0.9165(4) 0.4932(4) 0.41237(12) 0.0195(7) Uani 1 1 d .
C2 C 0.8176(4) 0.4535(4) 0.46218(12) 0.0177(7) Uani 1 1 d .
C3 C 0.7259(4) 0.5711(4) 0.50793(12) 0.0205(7) Uani 1 1 d .
H3 H 0.7258 0.6780 0.5071 0.025 Uiso 1 1 calc R
C14 C 0.7328(4) 0.2544(3) 0.51223(12) 0.0173(7) Uani 1 1 d .
C5 C 0.6362(4) 0.3768(4) 0.55834(12) 0.0185(7) Uani 1 1 d .
C9 C 0.8378(4) -0.0273(4) 0.46921(12) 0.0201(7) Uani 1 1 d .
H9 H 0.8475 -0.1379 0.4713 0.024 Uiso 1 1 calc R
C12 C 0.9942(4) 0.2171(4) 0.36409(12) 0.0203(7) Uani 1 1 d .
C19 C 1.0849(4) 0.5730(4) 0.23596(13) 0.0252(7) Uani 1 1 d .
H19 H 1.0189 0.6490 0.2103 0.030 Uiso 1 1 calc R
C17 C 1.3676(4) 0.3945(4) 0.26463(13) 0.0267(8) Uani 1 1 d .
H17 H 1.4957 0.3474 0.2590 0.032 Uiso 1 1 calc R
C18 C 1.2714(4) 0.5102(4) 0.22826(12) 0.0225(7) Uani 1 1 d .
C28 C 0.5121(4) 0.1328(4) 0.71362(12) 0.0230(7) Uani 1 1 d .
H28 H 0.6012 0.1658 0.7190 0.028 Uiso 1 1 calc R
C26 C 2.0724(6) 0.7456(5) 0.02531(15) 0.0586(12) Uani 1 1 d .
H26A H 2.0563 0.7161 -0.0118 0.088 Uiso 1 1 calc R
H26B H 2.1991 0.7197 0.0238 0.088 Uiso 1 1 calc R
H26C H 1.9943 0.8668 0.0353 0.088 Uiso 1 1 calc R
C38 C -0.5215(5) -0.1980(5) 0.94760(15) 0.0474(10) Uani 1 1 d .
H38A H -0.6006 -0.2456 0.9399 0.071 Uiso 1 1 calc R
H38B H -0.5956 -0.0825 0.9650 0.071 Uiso 1 1 calc R
H38C H -0.4432 -0.2684 0.9735 0.071 Uiso 1 1 calc R
C30 C 0.2920(4) 0.0396(4) 0.75184(12) 0.0208(7) Uani 1 1 d .
C15 C 1.0912(4) 0.4148(3) 0.31682(12) 0.0196(7) Uani 1 1 d .
C13 C 0.8196(4) 0.2941(3) 0.46339(12) 0.0167(7) Uani 1 1 d .
C36 C -0.2769(4) -0.1219(4) 0.89885(13) 0.0306(8) Uani 1 1 d .
H36A H -0.3483 -0.0042 0.9158 0.037 Uiso 1 1 calc R
H36B H -0.1965 -0.1891 0.9253 0.037 Uiso 1 1 calc R
C20 C 0.9944(4) 0.5266(4) 0.28023(12) 0.0236(7) Uani 1 1 d .
H20 H 0.8666 0.5712 0.2855 0.028 Uiso 1 1 calc R
C27 C 0.4746(4) 0.1247(4) 0.65980(12) 0.0196(7) Uani 1 1 d .
C33 C 0.0698(4) -0.0450(4) 0.79276(13) 0.0284(8) Uani 1 1 d .
H33A H 0.1280 -0.1569 0.7715 0.034 Uiso 1 1 calc R
H33B H -0.0176 0.0381 0.7710 0.034 Uiso 1 1 calc R
C31 C 0.2600(4) 0.0256(4) 0.69806(13) 0.0252(8) Uani 1 1 d .
H31 H 0.1771 -0.0148 0.6923 0.030 Uiso 1 1 calc R
C24 C 1.8286(5) 0.6760(4) 0.07652(14) 0.0346(9) Uani 1 1 d .
H24A H 1.8048 0.6527 0.0394 0.042 Uiso 1 1 calc R
H24B H 1.7484 0.7974 0.0881 0.042 Uiso 1 1 calc R
C35 C -0.1616(4) -0.1216(4) 0.84372(13) 0.0282(8) Uani 1 1 d .
H35A H -0.2421 -0.0511 0.8178 0.034 Uiso 1 1 calc R
H35B H -0.0937 -0.2387 0.8261 0.034 Uiso 1 1 calc R
C23 C 1.7802(4) 0.5697(4) 0.11970(14) 0.0325(8) Uani 1 1 d .
H23A H 1.8577 0.4484 0.1074 0.039 Uiso 1 1 calc R
H23B H 1.8081 0.5900 0.1565 0.039 Uiso 1 1 calc R
C21 C 1.5367(4) 0.5131(4) 0.17551(13) 0.0287(8) Uani 1 1 d .
H21A H 1.6025 0.3895 0.1655 0.034 Uiso 1 1 calc R
H21B H 1.5718 0.5363 0.2105 0.034 Uiso 1 1 calc R
C6 C 0.5373(4) 0.3381(4) 0.60842(12) 0.0199(7) Uani 1 1 d .
C4 C 0.6331(4) 0.5331(4) 0.55555(13) 0.0239(8) Uani 1 1 d .
H4 H 0.5673 0.6160 0.5862 0.029 Uiso 1 1 calc R
C29 C 0.4198(4) 0.0927(4) 0.75893(12) 0.0235(7) Uani 1 1 d .
H29 H 0.4432 0.1012 0.7958 0.028 Uiso 1 1 calc R
C37 C -0.4059(5) -0.1944(4) 0.89271(14) 0.0355(9) Uani 1 1 d .
H37A H -0.4867 -0.1263 0.8665 0.043 Uiso 1 1 calc R
H37B H -0.3341 -0.3114 0.8752 0.043 Uiso 1 1 calc R
C34 C -0.0270(4) -0.0548(4) 0.84961(13) 0.0266(8) Uani 1 1 d .
H34A H -0.0922 0.0592 0.8697 0.032 Uiso 1 1 calc R
H34B H 0.0621 -0.1309 0.8724 0.032 Uiso 1 1 calc R
C22 C 1.5833(4) 0.6062(4) 0.12827(13) 0.0300(8) Uani 1 1 d .
H22A H 1.5049 0.7295 0.1366 0.036 Uiso 1 1 calc R
H22B H 1.5584 0.5732 0.0928 0.036 Uiso 1 1 calc R
C16 C 1.2766(4) 0.3479(4) 0.30896(13) 0.0255(8) Uani 1 1 d .
H16 H 1.3421 0.2694 0.3341 0.031 Uiso 1 1 calc R
C25 C 2.0219(5) 0.6434(5) 0.06961(15) 0.0441(10) Uani 1 1 d .
H25A H 2.1020 0.5213 0.0591 0.053 Uiso 1 1 calc R
H25B H 2.0446 0.6699 0.1065 0.053 Uiso 1 1 calc R

loop_
_atom_site_aniso_label
_atom_site_aniso_U_11
_atom_site_aniso_U_22
_atom_site_aniso_U_33
_atom_site_aniso_U_23
_atom_site_aniso_U_13
_atom_site_aniso_U_12
O2 0.0348(13) 0.0253(13) 0.0257(12) -0.0023(10) 0.0051(11) -0.0168(11)
O3 0.0372(14) 0.0219(12) 0.0270(13) 0.0015(9) -0.0030(11) -0.0203(11)
O1 0.0466(15) 0.0221(12) 0.0315(13) 0.0011(10) -0.0011(11) -0.0239(11)
O5 0.0271(13) 0.0340(13) 0.0295(13) 0.0111(10) -0.0023(10) -0.0167(11)
O4 0.0357(13) 0.0257(12) 0.0230(12) -0.0051(10) 0.0012(10) -0.0185(11)
O6 0.0319(13) 0.0399(14) 0.0213(12) 0.0082(10) -0.0061(10) -0.0245(11)
N2 0.0239(14) 0.0192(14) 0.0192(14) 0.0032(11) -0.0040(11) -0.0139(12)
N1 0.0240(14) 0.0150(13) 0.0182(13) 0.0024(10) -0.0016(11) -0.0116(12)
C8 0.0203(16) 0.0186(16) 0.0212(17) 0.0025(13) -0.0076(14) -0.0122(14)
C7 0.0227(17) 0.0206(17) 0.0196(16) 0.0019(13) -0.0053(14) -0.0144(14)
C10 0.0229(16) 0.0206(16) 0.0159(16) -0.0018(12) -0.0040(13) -0.0137(14)
C11 0.0214(16) 0.0183(16) 0.0134(15) 0.0031(12) -0.0057(13) -0.0137(14)
C32 0.0256(17) 0.0262(18) 0.0240(18) 0.0026(14) -0.0069(15) -0.0144(15)
C1 0.0255(17) 0.0183(16) 0.0182(16) 0.0043(13) -0.0059(14) -0.0126(14)
C2 0.0187(16) 0.0197(16) 0.0168(16) 0.0015(12) -0.0048(13) -0.0101(13)
C3 0.0289(18) 0.0222(17) 0.0179(16) 0.0043(13) -0.0009(14) -0.0191(15)
C14 0.0154(15) 0.0195(16) 0.0205(16) 0.0022(13) -0.0097(13) -0.0089(13)
C5 0.0193(16) 0.0210(16) 0.0179(16) 0.0022(13) -0.0049(13) -0.0112(14)
C9 0.0242(17) 0.0191(16) 0.0240(17) 0.0020(13) -0.0059(14) -0.0153(14)
C12 0.0216(17) 0.0186(16) 0.0232(17) 0.0035(13) -0.0086(14) -0.0100(14)
C19 0.0259(18) 0.0244(18) 0.0246(18) 0.0067(14) -0.0067(15) -0.0106(15)
C17 0.0236(18) 0.0269(18) 0.0295(19) 0.0068(15) -0.0032(15) -0.0121(15)
C18 0.0283(18) 0.0251(18) 0.0165(16) 0.0043(13) 0.0016(14) -0.0162(15)
C28 0.0224(17) 0.0281(18) 0.0238(18) 0.0033(14) -0.0067(14) -0.0154(15)
C26 0.072(3) 0.096(4) 0.039(2) 0.011(2) -0.003(2) -0.068(3)
C38 0.049(3) 0.064(3) 0.042(2) 0.015(2) 0.000(2) -0.040(2)
C30 0.0245(17) 0.0234(17) 0.0176(16) 0.0063(13) -0.0039(14) -0.0138(15)
C15 0.0256(17) 0.0145(16) 0.0188(16) 0.0029(12) -0.0029(14) -0.0097(14)
C13 0.0180(16) 0.0154(16) 0.0183(16) 0.0017(12) -0.0073(13) -0.0078(13)
C36 0.033(2) 0.034(2) 0.0300(19) 0.0056(15) -0.0022(16) -0.0207(17)
C20 0.0200(17) 0.0241(18) 0.0256(18) 0.0060(14) -0.0026(14) -0.0099(15)
C27 0.0221(16) 0.0181(16) 0.0201(17) 0.0043(13) -0.0048(14) -0.0102(14)
C33 0.0302(19) 0.036(2) 0.0300(19) 0.0083(15) -0.0079(16) -0.0241(17)
C31 0.0299(19) 0.0275(18) 0.0263(18) 0.0079(14) -0.0105(15) -0.0184(16)
C24 0.038(2) 0.039(2) 0.033(2) 0.0112(16) -0.0061(17) -0.0232(18)
C35 0.0313(19) 0.034(2) 0.0242(18) 0.0042(15) -0.0053(15) -0.0192(17)
C23 0.033(2) 0.039(2) 0.030(2) 0.0067(16) 0.0014(16) -0.0230(17)
C21 0.033(2) 0.034(2) 0.0246(18) 0.0102(15) -0.0014(16) -0.0224(17)
C6 0.0261(17) 0.0245(18) 0.0175(16) 0.0021(13) -0.0043(14) -0.0186(15)
C4 0.0259(18) 0.0194(17) 0.0266(18) -0.0044(14) -0.0044(15) -0.0105(15)
C29 0.0271(18) 0.0253(18) 0.0195(17) 0.0031(13) -0.0085(15) -0.0118(15)
C37 0.035(2) 0.044(2) 0.035(2) 0.0099(17) -0.0048(17) -0.0250(19)
C34 0.0322(19) 0.0287(19) 0.0242(18) 0.0050(14) -0.0029(15) -0.0193(16)
C22 0.035(2) 0.034(2) 0.0265(19) 0.0052(15) -0.0036(16) -0.0214(17)
C16 0.0275(18) 0.0229(18) 0.0275(18) 0.0082(14) -0.0097(15) -0.0116(15)
C25 0.044(2) 0.059(3) 0.040(2) 0.0058(19) -0.0027(19) -0.034(2)

loop_
_atom_type_symbol
_atom_type_description
_atom_type_scat_dispersion_real
_atom_type_scat_dispersion_imag
_atom_type_scat_source
C C 0.0033 0.0016 'International Tables Vol C Tables 4.2.6.8 and 6.1.1.4'
H H 0.0000 0.0000 'International Tables Vol C Tables 4.2.6.8 and 6.1.1.4'
N N 0.0061 0.0033 'International Tables Vol C Tables 4.2.6.8 and 6.1.1.4'
O O 0.0106 0.0060 'International Tables Vol C Tables 4.2.6.8 and 6.1.1.4'

loop_
_exptl_crystal_face_index_h
_exptl_crystal_face_index_k
_exptl_crystal_face_index_l
_exptl_crystal_face_perp_dist
_exptl_oxdiff_crystal_face_indexfrac_h
_exptl_oxdiff_crystal_face_indexfrac_k
_exptl_oxdiff_crystal_face_indexfrac_l
_exptl_oxdiff_crystal_face_x
_exptl_oxdiff_crystal_face_y
_exptl_oxdiff_crystal_face_z
0 0 -1 0.0238 -0.0018 0.0001 -0.9985 -0.0021 0.0046 -0.0294
1 -1 1 1.0000 0.9975 -0.9873 0.9761 0.1549 -0.0190 -0.0070
-1 1 -1 1.0000 -0.9975 0.9873 -0.9761 -0.1549 0.0190 0.0070
-1 -1 0 0.0362 -0.9978 -0.9997 0.0083 -0.0172 -0.0948 -0.0026
1 1 0 0.0362 0.9978 0.9997 -0.0083 0.0172 0.0948 0.0026
0 0 1 0.0010 0.0018 -0.0001 0.9985 0.0021 -0.0046 0.0294

loop_
_geom_angle_atom_site_label_1
_geom_angle_atom_site_label_2
_geom_angle_atom_site_label_3
_geom_angle
C18 O5 C21 117.8(2)
C30 O6 C33 116.7(2)
C7 N2 C6 124.8(3)
C7 N2 C27 117.0(2)
C6 N2 C27 118.1(2)
C1 N1 C12 124.7(3)
C1 N1 C15 117.1(2)
C12 N1 C15 118.2(2)
C9 C8 C14 120.5(3)
C9 C8 C7 119.9(3)
C14 C8 C7 119.6(2)
O3 C7 N2 121.0(3)
O3 C7 C8 121.5(3)
N2 C7 C8 117.4(3)
C11 C10 C9 121.1(3)
C11 C10 H10 119.5
C9 C10 H10 119.5
C10 C11 C13 119.6(3)
C10 C11 C12 120.3(2)
C13 C11 C12 120.0(3)
C27 C32 C31 121.4(3)
C27 C32 H32 119.3
C31 C32 H32 119.3
O1 C1 N1 120.2(3)
O1 C1 C2 122.3(3)
N1 C1 C2 117.5(2)
C3 C2 C13 120.1(3)
C3 C2 C1 120.2(3)
C13 C2 C1 119.7(2)
C2 C3 C4 120.3(3)
C2 C3 H3 119.9
C4 C3 H3 119.9
C13 C14 C5 120.2(3)
C13 C14 C8 118.8(2)
C5 C14 C8 120.9(3)
C4 C5 C14 119.3(3)
C4 C5 C6 120.5(3)
C14 C5 C6 120.2(3)
C8 C9 C10 120.0(3)
C8 C9 H9 120.0
C10 C9 H9 120.0
O4 C12 N1 121.0(3)
O4 C12 C11 122.2(3)
N1 C12 C11 116.8(2)
C20 C19 C18 120.9(3)
C20 C19 H19 119.6
C18 C19 H19 119.6
C16 C17 C18 119.8(3)
C16 C17 H17 120.1
C18 C17 H17 120.1
O5 C18 C17 125.2(3)
O5 C18 C19 115.6(3)
C17 C18 C19 119.2(3)
C29 C28 C27 119.6(3)
C29 C28 H28 120.2
C27 C28 H28 120.2
C25 C26 H26A 109.5
C25 C26 H26B 109.5
H26A C26 H26B 109.5
C25 C26 H26C 109.5
H26A C26 H26C 109.5
H26B C26 H26C 109.5
C37 C38 H38A 109.5
C37 C38 H38B 109.5
H38A C38 H38B 109.5
C37 C38 H38C 109.5
H38A C38 H38C 109.5
H38B C38 H38C 109.5
O6 C30 C31 124.4(3)
O6 C30 C29 116.5(3)
C31 C30 C29 119.1(3)
C16 C15 C20 120.7(3)
C16 C15 N1 119.3(3)
C20 C15 N1 119.9(3)
C14 C13 C2 119.2(2)
C14 C13 C11 119.9(3)
C2 C13 C11 120.9(3)
C35 C36 C37 113.8(3)
C35 C36 H36A 108.8
C37 C36 H36A 108.8
C35 C36 H36B 108.8
C37 C36 H36B 108.8
H36A C36 H36B 107.7
C19 C20 C15 119.2(3)
C19 C20 H20 120.4
C15 C20 H20 120.4
C32 C27 C28 119.2(3)
C32 C27 N2 119.0(3)
C28 C27 N2 121.8(3)
O6 C33 C34 109.5(2)
O6 C33 H33A 109.8
C34 C33 H33A 109.8
O6 C33 H33B 109.8
C34 C33 H33B 109.8
H33A C33 H33B 108.2
C32 C31 C30 119.5(3)
C32 C31 H31 120.3
C30 C31 H31 120.3
C25 C24 C23 113.9(3)
C25 C24 H24A 108.8
C23 C24 H24A 108.8
C25 C24 H24B 108.8
C23 C24 H24B 108.8
H24A C24 H24B 107.7
C36 C35 C34 114.2(3)
C36 C35 H35A 108.7
C34 C35 H35A 108.7
C36 C35 H35B 108.7
C34 C35 H35B 108.7
H35A C35 H35B 107.6
C22 C23 C24 114.2(3)
C22 C23 H23A 108.7
C24 C23 H23A 108.7
C22 C23 H23B 108.7
C24 C23 H23B 108.7
H23A C23 H23B 107.6
O5 C21 C22 108.0(3)
O5 C21 H21A 110.1
C22 C21 H21A 110.1
O5 C21 H21B 110.1
C22 C21 H21B 110.1
H21A C21 H21B 108.4
O2 C6 N2 120.7(3)
O2 C6 C5 122.9(3)
N2 C6 C5 116.4(2)
C5 C4 C3 120.8(3)
C5 C4 H4 119.6
C3 C4 H4 119.6
C28 C29 C30 121.1(3)
C28 C29 H29 119.4
C30 C29 H29 119.4
C38 C37 C36 114.7(3)
C38 C37 H37A 108.6
C36 C37 H37A 108.6
C38 C37 H37B 108.6
C36 C37 H37B 108.6
H37A C37 H37B 107.6
C33 C34 C35 110.6(2)
C33 C34 H34A 109.5
C35 C34 H34A 109.5
C33 C34 H34B 109.5
C35 C34 H34B 109.5
H34A C34 H34B 108.1
C21 C22 C23 112.4(3)
C21 C22 H22A 109.1
C23 C22 H22A 109.1
C21 C22 H22B 109.1
C23 C22 H22B 109.1
H22A C22 H22B 107.9
C15 C16 C17 120.2(3)
C15 C16 H16 119.9
C17 C16 H16 119.9
C24 C25 C26 114.2(3)
C24 C25 H25A 108.7
C26 C25 H25A 108.7
C24 C25 H25B 108.7
C26 C25 H25B 108.7
H25A C25 H25B 107.6

loop_
_geom_bond_atom_site_label_1
_geom_bond_atom_site_label_2
_geom_bond_distance
O2 C6 1.215(3)
O3 C7 1.225(3)
O1 C1 1.222(3)
O5 C18 1.363(4)
O5 C21 1.433(4)
O4 C12 1.216(3)
O6 C30 1.362(4)
O6 C33 1.443(3)
N2 C7 1.398(3)
N2 C6 1.415(3)
N2 C27 1.450(4)
N1 C1 1.400(3)
N1 C12 1.403(3)
N1 C15 1.451(4)
C8 C9 1.375(4)
C8 C14 1.417(4)
C8 C7 1.478(4)
C10 C11 1.366(4)
C10 C9 1.406(4)
C10 H10 0.9500
C11 C13 1.421(4)
C11 C12 1.476(4)
C32 C27 1.377(4)
C32 C31 1.381(4)
C32 H32 0.9500
C1 C2 1.476(4)
C2 C3 1.384(4)
C2 C13 1.410(4)
C3 C4 1.404(4)
C3 H3 0.9500
C14 C13 1.406(4)
C14 C5 1.416(4)
C5 C4 1.379(4)
C5 C6 1.476(4)
C9 H9 0.9500
C19 C20 1.375(4)
C19 C18 1.389(4)
C19 H19 0.9500
C17 C16 1.379(4)
C17 C18 1.387(4)
C17 H17 0.9500
C28 C29 1.371(4)
C28 C27 1.391(4)
C28 H28 0.9500
C26 C25 1.521(5)
C26 H26A 0.9800
C26 H26B 0.9800
C26 H26C 0.9800
C38 C37 1.515(4)
C38 H38A 0.9800
C38 H38B 0.9800
C38 H38C 0.9800
C30 C31 1.381(4)
C30 C29 1.394(4)
C15 C16 1.376(4)
C15 C20 1.376(4)
C36 C35 1.509(4)
C36 C37 1.523(4)
C36 H36A 0.9900
C36 H36B 0.9900
C20 H20 0.9500
C33 C34 1.494(4)
C33 H33A 0.9900
C33 H33B 0.9900
C31 H31 0.9500
C24 C25 1.501(4)
C24 C23 1.523(4)
C24 H24A 0.9900
C24 H24B 0.9900
C35 C34 1.529(4)
C35 H35A 0.9900
C35 H35B 0.9900
C23 C22 1.518(4)
C23 H23A 0.9900
C23 H23B 0.9900
C21 C22 1.500(4)
C21 H21A 0.9900
C21 H21B 0.9900
C4 H4 0.9500
C29 H29 0.9500
C37 H37A 0.9900
C37 H37B 0.9900
C34 H34A 0.9900
C34 H34B 0.9900
C22 H22A 0.9900
C22 H22B 0.9900
C16 H16 0.9500
C25 H25A 0.9900
C25 H25B 0.9900

loop_
_geom_hbond_atom_site_label_D
_geom_hbond_atom_site_label_H
_geom_hbond_atom_site_label_A
_geom_hbond_distance_DH
_geom_hbond_distance_HA
_geom_hbond_distance_DA
_geom_hbond_angle_DHA
_geom_hbond_site_symmetry_A
C9 H9 O1 0.95 2.34 3.121(3) 139.0 1_545
C3 H3 O3 0.95 2.39 3.164(3) 138.7 1_565
